data_7706948
loop_
_publ_author_name
'Vos\'ahlo, Petr'
'Schulz, Ji\<r\'i'
'C\'isa\<rov\'a, Ivana'
'\<St\<epni\<cka, Petr'

_publ_section_title
;
 Cyclopalladation of a ferrocene acylphosphine and the reactivity of the
 C-H activated products.
;
_journal_issue 18
_journal_name_full 'Dalton transactions (Cambridge, England : 2003)'
_journal_page_first 6232
_journal_page_last 6244
_journal_paper_doi 10.1039/d1dt00668a
_journal_volume 50
_journal_year 2021
_chemical_formula_moiety 'C35 H36 Fe O P2 Pd'
_chemical_formula_sum 'C35 H36 Fe O P2 Pd'
_chemical_formula_weight 696.83
_space_group_crystal_system monoclinic
_space_group_IT_number 14
_space_group_name_Hall '-P 2ybc'
_space_group_name_H-M_alt 'P 1 21/c 1'
_atom_sites_solution_hydrogens geom
_atom_sites_solution_primary direct
_atom_sites_solution_secondary difmap
_audit_creation_method SHELXL-2014/7
_audit_update_record
;
2021-02-17 deposited with the CCDC.	2021-03-23 downloaded from the CCDC.
;
_cell_angle_alpha 90
_cell_angle_beta 105.1040(10)
_cell_angle_gamma 90
_cell_formula_units_Z 4
_cell_length_a 8.5031(3)
_cell_length_b 28.5338(9)
_cell_length_c 13.2495(5)
_cell_measurement_reflns_used 9512
_cell_measurement_temperature 120(2)
_cell_measurement_theta_max 27.47
_cell_measurement_theta_min 2.48
_cell_volume 3103.62(19)
_computing_cell_refinement 'SAINT V8.40A (Bruker Nano, Inc., 2019)'
_computing_data_collection 'Bruker Instrument Service vV6.2.12'
_computing_data_reduction 'SAINT V8.40A (Bruker Nano, Inc., 2019)'
_computing_molecular_graphics 'PLATON (Spek, 2017)'
_computing_publication_material 'PLATON (Spek, 2017)'
_computing_structure_refinement 'SHELXL-2014/7 (Sheldrick, 2014)'
_computing_structure_solution 'SHELXT 2014/5 (Sheldrick, 2014)'
_diffrn_ambient_temperature 120(2)
_diffrn_measured_fraction_theta_full 0.999
_diffrn_measured_fraction_theta_max 0.998
_diffrn_measurement_device_type 'Bruker D8 VENTURE Kappa Duo PHOTON 1000 CMOS'
_diffrn_measurement_method '\f and \w scans'
_diffrn_radiation_monochromator 'Quazar Mo multilayer optic'
_diffrn_radiation_source 'I\mS micro-focus sealed tube'
_diffrn_radiation_type MoK\a
_diffrn_radiation_wavelength 0.71073
_diffrn_reflns_av_R_equivalents 0.0352
_diffrn_reflns_av_unetI/netI 0.0249
_diffrn_reflns_Laue_measured_fraction_full 0.999
_diffrn_reflns_Laue_measured_fraction_max 0.998
_diffrn_reflns_limit_h_max 11
_diffrn_reflns_limit_h_min -11
_diffrn_reflns_limit_k_max 32
_diffrn_reflns_limit_k_min -37
_diffrn_reflns_limit_l_max 17
_diffrn_reflns_limit_l_min -17
_diffrn_reflns_number 39118
_diffrn_reflns_point_group_measured_fraction_full 0.999
_diffrn_reflns_point_group_measured_fraction_max 0.998
_diffrn_reflns_theta_full 25.242
_diffrn_reflns_theta_max 27.496
_diffrn_reflns_theta_min 2.138
_exptl_absorpt_coefficient_mu 1.176
_exptl_absorpt_correction_T_max 0.93
_exptl_absorpt_correction_T_min 0.83
_exptl_absorpt_correction_type multi-scan
_exptl_absorpt_process_details 'SADABS-2016/2 - Bruker AXS'
_exptl_crystal_colour red
_exptl_crystal_density_diffrn 1.491
_exptl_crystal_description prism
_exptl_crystal_F_000 1424
_exptl_crystal_size_max 0.19
_exptl_crystal_size_mid 0.10
_exptl_crystal_size_min 0.06
_refine_diff_density_max 2.450
_refine_diff_density_min -1.179
_refine_diff_density_rms 0.108
_refine_ls_extinction_method none
_refine_ls_goodness_of_fit_ref 1.226
_refine_ls_hydrogen_treatment constr
_refine_ls_matrix_type full
_refine_ls_number_parameters 365
_refine_ls_number_reflns 7108
_refine_ls_number_restraints 0
_refine_ls_restrained_S_all 1.226
_refine_ls_R_factor_all 0.0555
_refine_ls_R_factor_gt 0.0499
_refine_ls_shift/su_max 0.001
_refine_ls_shift/su_mean 0.000
_refine_ls_structure_factor_coef Fsqd
_refine_ls_weighting_details 'w=1/[\s^2^(Fo^2^)+(0.0373P)^2^+8.5226P] where P=(Fo^2^+2Fc^2^)/3'
_refine_ls_weighting_scheme calc
_refine_ls_wR_factor_gt 0.1116
_refine_ls_wR_factor_ref 0.1142
_reflns_Friedel_coverage 0.000
_reflns_number_gt 6476
_reflns_number_total 7108
_reflns_threshold_expression 'I > 2\s(I)'
_cod_data_source_file d1dt00668a3.cif
_cod_data_source_block pv469
_cod_depositor_comments 'Adding full bibliography for 7706929--7706948.cif.'
_cod_original_sg_symbol_H-M 'P 21/c'
_cod_database_code 7706948
_shelx_shelxl_version_number 2014/7
_shelx_space_group_comment
;
The symmetry employed for this shelxl refinement is uniquely defined
by the following loop, which should always be used as a source of
symmetry information in preference to the above space-group names.
They are only intended as comments.
;
_shelx_estimated_absorpt_t_min 0.807
_shelx_estimated_absorpt_t_max 0.933

loop_
_space_group_symop_operation_xyz
'x, y, z'
'-x, y+1/2, -z+1/2'
'-x, -y, -z'
'x, -y-1/2, z-1/2'

loop_
_atom_site_label
_atom_site_type_symbol
_atom_site_fract_x
_atom_site_fract_y
_atom_site_fract_z
_atom_site_U_iso_or_equiv
_atom_site_adp_type
_atom_site_occupancy
_atom_site_site_symmetry_order
_atom_site_calc_flag
_atom_site_refinement_flags_posn
_atom_site_refinement_flags_adp
_atom_site_refinement_flags_occupancy
_atom_site_disorder_assembly
_atom_site_disorder_group
Pd1 Pd 0.55729(3) 0.33594(2) 0.36754(2) 0.02092(9) Uani 1 1 d . . . . .
Fe1 Fe 0.36654(7) 0.44754(2) 0.30602(5) 0.02616(14) Uani 1 1 d . . . . .
P1 P 0.40848(12) 0.32362(3) 0.19859(8) 0.0220(2) Uani 1 1 d . . . . .
P2 P 0.76701(13) 0.28374(4) 0.37968(8) 0.0282(2) Uani 1 1 d . . . . .
O1 O 0.1061(4) 0.36044(11) 0.1038(2) 0.0385(7) Uani 1 1 d . . . . .
C1 C 0.2323(5) 0.38766(13) 0.2769(3) 0.0248(8) Uani 1 1 d . . . . .
C2 C 0.3695(5) 0.38129(13) 0.3676(3) 0.0252(8) Uani 1 1 d . . . . .
C3 C 0.3459(6) 0.41552(14) 0.4404(3) 0.0317(9) Uani 1 1 d . . . . .
H3 H 0.4149 0.4197 0.5088 0.038 Uiso 1 1 calc R U . . .
C4 C 0.2031(6) 0.44268(15) 0.3956(4) 0.0354(10) Uani 1 1 d . . . . .
H4 H 0.1623 0.4676 0.4290 0.042 Uiso 1 1 calc R U . . .
C5 C 0.1334(5) 0.42616(14) 0.2936(3) 0.0314(9) Uani 1 1 d . . . . .
H5 H 0.0391 0.4382 0.2453 0.038 Uiso 1 1 calc R U . . .
C6 C 0.4693(5) 0.46428(14) 0.1859(3) 0.0328(9) Uani 1 1 d . . . . .
H6 H 0.4581 0.4475 0.1225 0.039 Uiso 1 1 calc R U . . .
C7 C 0.5917(5) 0.45694(14) 0.2811(3) 0.0317(9) Uani 1 1 d . . . . .
H7 H 0.6764 0.4343 0.2925 0.038 Uiso 1 1 calc R U . . .
C8 C 0.5651(6) 0.48932(15) 0.3557(4) 0.0378(10) Uani 1 1 d . . . . .
H8 H 0.6285 0.4921 0.4260 0.045 Uiso 1 1 calc R U . . .
C9 C 0.4269(6) 0.51693(14) 0.3074(4) 0.0384(10) Uani 1 1 d . . . . .
H9 H 0.3827 0.5416 0.3396 0.046 Uiso 1 1 calc R U . . .
C10 C 0.3665(6) 0.50144(14) 0.2030(4) 0.0358(10) Uani 1 1 d . . . . .
H10 H 0.2741 0.5136 0.1532 0.043 Uiso 1 1 calc R U . . .
C11 C 0.2187(5) 0.36095(14) 0.1826(3) 0.0267(8) Uani 1 1 d . . . . .
C12 C 0.3271(4) 0.26562(13) 0.1626(3) 0.0241(8) Uani 1 1 d . . . . .
C13 C 0.3595(5) 0.23940(15) 0.0826(3) 0.0324(9) Uani 1 1 d . . . . .
H13 H 0.4172 0.2531 0.0375 0.039 Uiso 1 1 calc R U . . .
C14 C 0.3076(5) 0.19294(16) 0.0679(4) 0.0392(11) Uani 1 1 d . . . . .
H14 H 0.3313 0.1748 0.0135 0.047 Uiso 1 1 calc R U . . .
C15 C 0.2220(6) 0.17343(16) 0.1323(4) 0.0419(11) Uani 1 1 d . . . . .
H15 H 0.1867 0.1418 0.1221 0.050 Uiso 1 1 calc R U . . .
C16 C 0.1871(6) 0.19917(17) 0.2109(4) 0.0422(11) Uani 1 1 d . . . . .
H16 H 0.1258 0.1856 0.2540 0.051 Uiso 1 1 calc R U . . .
C17 C 0.2414(5) 0.24492(15) 0.2275(4) 0.0347(9) Uani 1 1 d . . . . .
H17 H 0.2202 0.2624 0.2836 0.042 Uiso 1 1 calc R U . . .
C18 C 0.4870(5) 0.34444(13) 0.0919(3) 0.0245(8) Uani 1 1 d . . . . .
C19 C 0.6473(5) 0.35976(14) 0.1129(3) 0.0272(8) Uani 1 1 d . . . . .
H19 H 0.7165 0.3569 0.1816 0.033 Uiso 1 1 calc R U . . .
C20 C 0.7071(5) 0.37916(15) 0.0343(4) 0.0338(9) Uani 1 1 d . . . . .
H20 H 0.8176 0.3889 0.0491 0.041 Uiso 1 1 calc R U . . .
C21 C 0.6063(6) 0.38440(17) -0.0655(4) 0.0393(10) Uani 1 1 d . . . . .
H21 H 0.6472 0.3981 -0.1189 0.047 Uiso 1 1 calc R U . . .
C22 C 0.4462(6) 0.3697(2) -0.0874(4) 0.0444(12) Uani 1 1 d . . . . .
H22 H 0.3768 0.3732 -0.1558 0.053 Uiso 1 1 calc R U . . .
C23 C 0.3872(6) 0.34977(18) -0.0092(4) 0.0396(11) Uani 1 1 d . . . . .
H23 H 0.2771 0.3396 -0.0247 0.048 Uiso 1 1 calc R U . . .
C24 C 0.8268(6) 0.25252(17) 0.5032(4) 0.0428(11) Uani 1 1 d . . . . .
H24A H 0.7355 0.2334 0.5117 0.064 Uiso 1 1 calc R U . . .
H24B H 0.8573 0.2751 0.5607 0.064 Uiso 1 1 calc R U . . .
H24C H 0.9200 0.2322 0.5038 0.064 Uiso 1 1 calc R U . . .
C25 C 0.9571(5) 0.30958(19) 0.3674(4) 0.0422(11) Uani 1 1 d . . . . .
H25A H 1.0449 0.2865 0.3879 0.063 Uiso 1 1 calc R U . . .
H25B H 0.9832 0.3371 0.4131 0.063 Uiso 1 1 calc R U . . .
H25C H 0.9452 0.3191 0.2948 0.063 Uiso 1 1 calc R U . . .
C26 C 0.7385(7) 0.23607(18) 0.2860(4) 0.0497(13) Uani 1 1 d . . . . .
H26A H 0.7246 0.2489 0.2156 0.075 Uiso 1 1 calc R U . . .
H26B H 0.6413 0.2181 0.2885 0.075 Uiso 1 1 calc R U . . .
H26C H 0.8340 0.2155 0.3034 0.075 Uiso 1 1 calc R U . . .
C31 C 0.6769(5) 0.35718(13) 0.5160(3) 0.0245(8) Uani 1 1 d . . . . .
H31 H 0.6444 0.3439 0.5733 0.029 Uiso 1 1 calc R U . . .
C32 C 0.7967(5) 0.38829(14) 0.5364(3) 0.0289(8) Uani 1 1 d . . . . .
H32 H 0.8257 0.4008 0.4773 0.035 Uiso 1 1 calc R U . . .
C33 C 0.8907(5) 0.40595(13) 0.6387(3) 0.0258(8) Uani 1 1 d . . . . .
C34 C 0.8719(5) 0.38921(14) 0.7340(3) 0.0279(8) Uani 1 1 d . . . . .
H34 H 0.7953 0.3650 0.7340 0.033 Uiso 1 1 calc R U . . .
C35 C 0.9624(5) 0.40717(15) 0.8282(3) 0.0313(9) Uani 1 1 d . . . . .
H35 H 0.9476 0.3947 0.8915 0.038 Uiso 1 1 calc R U . . .
C36 C 1.0756(6) 0.44339(16) 0.8325(4) 0.0367(10) Uani 1 1 d . . . . .
C37 C 1.0957(5) 0.45926(16) 0.7382(4) 0.0381(10) Uani 1 1 d . . . . .
H37 H 1.1732 0.4833 0.7382 0.046 Uiso 1 1 calc R U . . .
C38 C 1.0062(5) 0.44124(15) 0.6437(4) 0.0332(9) Uani 1 1 d . . . . .
H38 H 1.0238 0.4532 0.5806 0.040 Uiso 1 1 calc R U . . .
C39 C 1.1666(7) 0.4645(2) 0.9348(4) 0.0535(14) Uani 1 1 d . . . . .
H39A H 1.2816 0.4682 0.9359 0.080 Uiso 1 1 calc R U . . .
H39B H 1.1575 0.4439 0.9922 0.080 Uiso 1 1 calc R U . . .
H39C H 1.1201 0.4952 0.9432 0.080 Uiso 1 1 calc R U . . .

loop_
_atom_site_aniso_label
_atom_site_aniso_U_11
_atom_site_aniso_U_22
_atom_site_aniso_U_33
_atom_site_aniso_U_23
_atom_site_aniso_U_13
_atom_site_aniso_U_12
Pd1 0.02381(15) 0.01836(14) 0.02112(14) -0.00232(10) 0.00678(11) 0.00072(10)
Fe1 0.0324(3) 0.0173(3) 0.0296(3) -0.0012(2) 0.0095(2) 0.0029(2)
P1 0.0214(5) 0.0220(4) 0.0229(5) -0.0034(4) 0.0064(4) -0.0018(4)
P2 0.0268(5) 0.0275(5) 0.0300(5) -0.0049(4) 0.0067(4) 0.0057(4)
O1 0.0263(15) 0.0435(18) 0.0404(18) -0.0047(14) -0.0008(13) 0.0039(13)
C1 0.0217(18) 0.0245(18) 0.029(2) 0.0039(15) 0.0090(15) -0.0003(14)
C2 0.031(2) 0.0221(18) 0.0251(19) 0.0006(15) 0.0128(16) 0.0034(15)
C3 0.046(3) 0.0246(19) 0.028(2) -0.0006(16) 0.0160(18) 0.0035(17)
C4 0.043(3) 0.028(2) 0.042(2) -0.0007(18) 0.023(2) 0.0090(18)
C5 0.029(2) 0.028(2) 0.039(2) 0.0057(17) 0.0132(18) 0.0062(16)
C6 0.041(2) 0.0238(19) 0.036(2) 0.0008(17) 0.0138(19) -0.0058(17)
C7 0.036(2) 0.0235(19) 0.037(2) -0.0003(16) 0.0115(18) -0.0035(16)
C8 0.043(3) 0.026(2) 0.044(3) -0.0063(18) 0.011(2) -0.0062(18)
C9 0.049(3) 0.0187(19) 0.048(3) -0.0030(18) 0.015(2) -0.0004(18)
C10 0.045(3) 0.023(2) 0.039(2) 0.0079(17) 0.010(2) 0.0009(18)
C11 0.0221(18) 0.0263(19) 0.033(2) 0.0002(16) 0.0099(16) -0.0015(15)
C12 0.0194(17) 0.0234(18) 0.0284(19) -0.0049(15) 0.0042(15) -0.0035(14)
C13 0.026(2) 0.037(2) 0.036(2) -0.0131(18) 0.0113(17) -0.0071(17)
C14 0.031(2) 0.034(2) 0.049(3) -0.018(2) 0.005(2) -0.0035(18)
C15 0.035(2) 0.025(2) 0.059(3) -0.008(2) 0.001(2) -0.0058(18)
C16 0.034(2) 0.036(2) 0.059(3) 0.008(2) 0.017(2) -0.0073(19)
C17 0.035(2) 0.033(2) 0.040(2) -0.0013(18) 0.0170(19) -0.0010(18)
C18 0.0277(19) 0.0233(18) 0.0224(18) -0.0037(14) 0.0063(15) -0.0017(15)
C19 0.0245(19) 0.0262(19) 0.032(2) -0.0017(16) 0.0100(16) 0.0009(15)
C20 0.027(2) 0.035(2) 0.043(2) 0.0012(19) 0.0147(18) -0.0029(17)
C21 0.041(3) 0.041(3) 0.039(2) 0.008(2) 0.017(2) -0.004(2)
C22 0.034(2) 0.065(3) 0.033(2) 0.007(2) 0.0055(19) -0.007(2)
C23 0.031(2) 0.053(3) 0.034(2) 0.002(2) 0.0068(19) -0.012(2)
C24 0.046(3) 0.038(2) 0.043(3) 0.009(2) 0.009(2) 0.012(2)
C25 0.028(2) 0.056(3) 0.045(3) 0.003(2) 0.012(2) 0.007(2)
C26 0.051(3) 0.041(3) 0.052(3) -0.019(2) 0.004(2) 0.017(2)
C31 0.0251(19) 0.0259(19) 0.0214(18) -0.0017(14) 0.0039(15) 0.0020(15)
C32 0.037(2) 0.0263(19) 0.0238(19) -0.0002(15) 0.0089(17) 0.0021(16)
C33 0.0257(19) 0.0231(18) 0.028(2) -0.0019(15) 0.0059(16) 0.0053(15)
C34 0.027(2) 0.0252(19) 0.032(2) 0.0007(16) 0.0077(16) 0.0005(15)
C35 0.030(2) 0.035(2) 0.027(2) -0.0009(17) 0.0061(17) 0.0047(17)
C36 0.034(2) 0.035(2) 0.037(2) -0.0073(19) 0.0022(19) 0.0027(18)
C37 0.029(2) 0.035(2) 0.049(3) -0.006(2) 0.008(2) -0.0085(18)
C38 0.036(2) 0.028(2) 0.038(2) -0.0012(17) 0.0146(19) -0.0018(17)
C39 0.048(3) 0.061(3) 0.044(3) -0.015(3) -0.002(2) -0.013(3)

loop_
_atom_type_symbol
_atom_type_description
_atom_type_scat_dispersion_real
_atom_type_scat_dispersion_imag
_atom_type_scat_source
C C 0.0033 0.0016 'International Tables Vol C Tables 4.2.6.8 and 6.1.1.4'
H H 0.0000 0.0000 'International Tables Vol C Tables 4.2.6.8 and 6.1.1.4'
Fe Fe 0.3463 0.8444 'International Tables Vol C Tables 4.2.6.8 and 6.1.1.4'
O O 0.0106 0.0060 'International Tables Vol C Tables 4.2.6.8 and 6.1.1.4'
P P 0.1023 0.0942 'International Tables Vol C Tables 4.2.6.8 and 6.1.1.4'
Pd Pd -0.9988 1.0072 'International Tables Vol C Tables 4.2.6.8 and 6.1.1.4'

loop_
_geom_angle_atom_site_label_1
_geom_angle_atom_site_label_2
_geom_angle_atom_site_label_3
_geom_angle
_geom_angle_site_symmetry_1
_geom_angle_site_symmetry_3
_geom_angle_publ_flag
C2 Pd1 C31 90.28(15) . . ?
C2 Pd1 P1 82.28(11) . . ?
C31 Pd1 P1 171.30(11) . . ?
C2 Pd1 P2 175.82(11) . . ?
C31 Pd1 P2 86.71(11) . . ?
P1 Pd1 P2 100.94(4) . . ?
C8 Fe1 C1 158.75(17) . . ?
C8 Fe1 C5 155.50(18) . . ?
C1 Fe1 C5 41.25(15) . . ?
C8 Fe1 C7 40.60(17) . . ?
C1 Fe1 C7 125.62(16) . . ?
C5 Fe1 C7 163.39(17) . . ?
C8 Fe1 C9 40.81(19) . . ?
C1 Fe1 C9 160.38(18) . . ?
C5 Fe1 C9 121.80(18) . . ?
C7 Fe1 C9 68.32(18) . . ?
C8 Fe1 C3 103.41(19) . . ?
C1 Fe1 C3 67.65(16) . . ?
C5 Fe1 C3 68.60(18) . . ?
C7 Fe1 C3 119.64(18) . . ?
C9 Fe1 C3 120.16(18) . . ?
C8 Fe1 C4 118.86(19) . . ?
C1 Fe1 C4 67.81(17) . . ?
C5 Fe1 C4 40.21(18) . . ?
C7 Fe1 C4 154.91(19) . . ?
C9 Fe1 C4 105.46(18) . . ?
C3 Fe1 C4 40.88(17) . . ?
C8 Fe1 C10 68.44(19) . . ?
C1 Fe1 C10 126.80(17) . . ?
C5 Fe1 C10 109.77(18) . . ?
C7 Fe1 C10 68.46(18) . . ?
C9 Fe1 C10 40.35(18) . . ?
C3 Fe1 C10 157.67(17) . . ?
C4 Fe1 C10 123.43(18) . . ?
C8 Fe1 C2 119.20(18) . . ?
C1 Fe1 C2 41.55(15) . . ?
C5 Fe1 C2 70.62(16) . . ?
C7 Fe1 C2 105.63(16) . . ?
C9 Fe1 C2 155.48(18) . . ?
C3 Fe1 C2 40.58(15) . . ?
C4 Fe1 C2 69.46(16) . . ?
C10 Fe1 C2 161.57(17) . . ?
C8 Fe1 C6 68.34(18) . . ?
C1 Fe1 C6 112.19(16) . . ?
C5 Fe1 C6 127.28(18) . . ?
C7 Fe1 C6 40.68(17) . . ?
C9 Fe1 C6 68.06(18) . . ?
C3 Fe1 C6 157.48(18) . . ?
C4 Fe1 C6 161.52(18) . . ?
C10 Fe1 C6 40.62(17) . . ?
C2 Fe1 C6 123.73(16) . . ?
C12 P1 C18 106.71(18) . . ?
C12 P1 C11 103.19(17) . . ?
C18 P1 C11 101.76(18) . . ?
C12 P1 Pd1 118.25(13) . . ?
C18 P1 Pd1 119.28(13) . . ?
C11 P1 Pd1 105.06(13) . . ?
C26 P2 C24 101.8(3) . . ?
C26 P2 C25 101.9(3) . . ?
C24 P2 C25 103.4(2) . . ?
C26 P2 Pd1 118.38(17) . . ?
C24 P2 Pd1 114.30(16) . . ?
C25 P2 Pd1 114.95(17) . . ?
C5 C1 C11 128.3(4) . . ?
C5 C1 C2 110.2(3) . . ?
C11 C1 C2 121.1(3) . . ?
C5 C1 Fe1 69.5(2) . . ?
C11 C1 Fe1 121.5(3) . . ?
C2 C1 Fe1 70.0(2) . . ?
C3 C2 C1 104.5(3) . . ?
C3 C2 Pd1 132.7(3) . . ?
C1 C2 Pd1 122.4(3) . . ?
C3 C2 Fe1 69.4(2) . . ?
C1 C2 Fe1 68.4(2) . . ?
Pd1 C2 Fe1 120.52(18) . . ?
C2 C3 C4 110.1(4) . . ?
C2 C3 Fe1 70.0(2) . . ?
C4 C3 Fe1 69.7(2) . . ?
C2 C3 H3 124.9 . . ?
C4 C3 H3 124.9 . . ?
Fe1 C3 H3 127.0 . . ?
C5 C4 C3 108.4(4) . . ?
C5 C4 Fe1 69.4(2) . . ?
C3 C4 Fe1 69.4(2) . . ?
C5 C4 H4 125.8 . . ?
C3 C4 H4 125.8 . . ?
Fe1 C4 H4 127.1 . . ?
C4 C5 C1 106.7(4) . . ?
C4 C5 Fe1 70.4(3) . . ?
C1 C5 Fe1 69.2(2) . . ?
C4 C5 H5 126.6 . . ?
C1 C5 H5 126.6 . . ?
Fe1 C5 H5 125.3 . . ?
C7 C6 C10 107.7(4) . . ?
C7 C6 Fe1 69.0(2) . . ?
C10 C6 Fe1 69.5(2) . . ?
C7 C6 H6 126.2 . . ?
C10 C6 H6 126.2 . . ?
Fe1 C6 H6 126.9 . . ?
C8 C7 C6 108.0(4) . . ?
C8 C7 Fe1 69.2(3) . . ?
C6 C7 Fe1 70.3(2) . . ?
C8 C7 H7 126.0 . . ?
C6 C7 H7 126.0 . . ?
Fe1 C7 H7 126.0 . . ?
C7 C8 C9 108.1(4) . . ?
C7 C8 Fe1 70.2(2) . . ?
C9 C8 Fe1 70.1(3) . . ?
C7 C8 H8 125.9 . . ?
C9 C8 H8 125.9 . . ?
Fe1 C8 H8 125.4 . . ?
C10 C9 C8 108.3(4) . . ?
C10 C9 Fe1 70.3(2) . . ?
C8 C9 Fe1 69.1(2) . . ?
C10 C9 H9 125.8 . . ?
C8 C9 H9 125.8 . . ?
Fe1 C9 H9 126.4 . . ?
C9 C10 C6 107.8(4) . . ?
C9 C10 Fe1 69.4(2) . . ?
C6 C10 Fe1 69.9(2) . . ?
C9 C10 H10 126.1 . . ?
C6 C10 H10 126.1 . . ?
Fe1 C10 H10 126.2 . . ?
O1 C11 C1 128.0(4) . . ?
O1 C11 P1 123.0(3) . . ?
C1 C11 P1 109.0(3) . . ?
C13 C12 C17 118.9(4) . . ?
C13 C12 P1 123.9(3) . . ?
C17 C12 P1 116.8(3) . . ?
C12 C13 C14 120.2(4) . . ?
C12 C13 H13 119.9 . . ?
C14 C13 H13 119.9 . . ?
C15 C14 C13 119.8(4) . . ?
C15 C14 H14 120.1 . . ?
C13 C14 H14 120.1 . . ?
C16 C15 C14 120.6(4) . . ?
C16 C15 H15 119.7 . . ?
C14 C15 H15 119.7 . . ?
C15 C16 C17 119.9(4) . . ?
C15 C16 H16 120.1 . . ?
C17 C16 H16 120.1 . . ?
C16 C17 C12 120.5(4) . . ?
C16 C17 H17 119.7 . . ?
C12 C17 H17 119.7 . . ?
C19 C18 C23 118.6(4) . . ?
C19 C18 P1 119.2(3) . . ?
C23 C18 P1 121.9(3) . . ?
C20 C19 C18 120.5(4) . . ?
C20 C19 H19 119.7 . . ?
C18 C19 H19 119.7 . . ?
C21 C20 C19 120.2(4) . . ?
C21 C20 H20 119.9 . . ?
C19 C20 H20 119.9 . . ?
C22 C21 C20 119.9(4) . . ?
C22 C21 H21 120.0 . . ?
C20 C21 H21 120.0 . . ?
C21 C22 C23 119.8(4) . . ?
C21 C22 H22 120.1 . . ?
C23 C22 H22 120.1 . . ?
C22 C23 C18 120.9(4) . . ?
C22 C23 H23 119.5 . . ?
C18 C23 H23 119.5 . . ?
P2 C24 H24A 109.5 . . ?
P2 C24 H24B 109.5 . . ?
H24A C24 H24B 109.5 . . ?
P2 C24 H24C 109.5 . . ?
H24A C24 H24C 109.5 . . ?
H24B C24 H24C 109.5 . . ?
P2 C25 H25A 109.5 . . ?
P2 C25 H25B 109.5 . . ?
H25A C25 H25B 109.5 . . ?
P2 C25 H25C 109.5 . . ?
H25A C25 H25C 109.5 . . ?
H25B C25 H25C 109.5 . . ?
P2 C26 H26A 109.5 . . ?
P2 C26 H26B 109.5 . . ?
H26A C26 H26B 109.5 . . ?
P2 C26 H26C 109.5 . . ?
H26A C26 H26C 109.5 . . ?
H26B C26 H26C 109.5 . . ?
C32 C31 Pd1 123.7(3) . . ?
C32 C31 H31 118.2 . . ?
Pd1 C31 H31 118.2 . . ?
C31 C32 C33 128.4(4) . . ?
C31 C32 H32 115.8 . . ?
C33 C32 H32 115.8 . . ?
C38 C33 C34 116.7(4) . . ?
C38 C33 C32 119.8(4) . . ?
C34 C33 C32 123.5(4) . . ?
C35 C34 C33 121.4(4) . . ?
C35 C34 H34 119.3 . . ?
C33 C34 H34 119.3 . . ?
C34 C35 C36 121.6(4) . . ?
C34 C35 H35 119.2 . . ?
C36 C35 H35 119.2 . . ?
C37 C36 C35 116.7(4) . . ?
C37 C36 C39 122.0(4) . . ?
C35 C36 C39 121.3(5) . . ?
C36 C37 C38 121.9(4) . . ?
C36 C37 H37 119.1 . . ?
C38 C37 H37 119.1 . . ?
C37 C38 C33 121.7(4) . . ?
C37 C38 H38 119.2 . . ?
C33 C38 H38 119.2 . . ?
C36 C39 H39A 109.5 . . ?
C36 C39 H39B 109.5 . . ?
H39A C39 H39B 109.5 . . ?
C36 C39 H39C 109.5 . . ?
H39A C39 H39C 109.5 . . ?
H39B C39 H39C 109.5 . . ?

loop_
_geom_bond_atom_site_label_1
_geom_bond_atom_site_label_2
_geom_bond_distance
_geom_bond_site_symmetry_2
_geom_bond_publ_flag
Pd1 C2 2.055(4) . ?
Pd1 C31 2.057(4) . ?
Pd1 P1 2.2934(10) . ?
Pd1 P2 2.2967(10) . ?
Fe1 C8 2.031(5) . ?
Fe1 C1 2.035(4) . ?
Fe1 C5 2.040(4) . ?
Fe1 C7 2.044(4) . ?
Fe1 C9 2.044(4) . ?
Fe1 C3 2.049(4) . ?
Fe1 C4 2.054(4) . ?
Fe1 C10 2.056(4) . ?
Fe1 C2 2.056(4) . ?
Fe1 C6 2.062(4) . ?
P1 C12 1.809(4) . ?
P1 C18 1.814(4) . ?
P1 C11 1.899(4) . ?
P2 C26 1.814(5) . ?
P2 C24 1.816(5) . ?
P2 C25 1.822(5) . ?
O1 C11 1.218(5) . ?
C1 C5 1.436(5) . ?
C1 C11 1.443(6) . ?
C1 C2 1.452(5) . ?
C2 C3 1.424(5) . ?
C3 C4 1.433(6) . ?
C3 H3 0.9500 . ?
C4 C5 1.407(6) . ?
C4 H4 0.9500 . ?
C5 H5 0.9500 . ?
C6 C7 1.427(6) . ?
C6 C10 1.430(6) . ?
C6 H6 0.9500 . ?
C7 C8 1.414(6) . ?
C7 H7 0.9500 . ?
C8 C9 1.421(7) . ?
C8 H8 0.9500 . ?
C9 C10 1.414(7) . ?
C9 H9 0.9500 . ?
C10 H10 0.9500 . ?
C12 C13 1.383(5) . ?
C12 C17 1.395(6) . ?
C13 C14 1.395(6) . ?
C13 H13 0.9500 . ?
C14 C15 1.375(7) . ?
C14 H14 0.9500 . ?
C15 C16 1.369(7) . ?
C15 H15 0.9500 . ?
C16 C17 1.383(6) . ?
C16 H16 0.9500 . ?
C17 H17 0.9500 . ?
C18 C19 1.388(5) . ?
C18 C23 1.395(6) . ?
C19 C20 1.387(6) . ?
C19 H19 0.9500 . ?
C20 C21 1.384(7) . ?
C20 H20 0.9500 . ?
C21 C22 1.381(6) . ?
C21 H21 0.9500 . ?
C22 C23 1.385(6) . ?
C22 H22 0.9500 . ?
C23 H23 0.9500 . ?
C24 H24A 0.9800 . ?
C24 H24B 0.9800 . ?
C24 H24C 0.9800 . ?
C25 H25A 0.9800 . ?
C25 H25B 0.9800 . ?
C25 H25C 0.9800 . ?
C26 H26A 0.9800 . ?
C26 H26B 0.9800 . ?
C26 H26C 0.9800 . ?
C31 C32 1.325(6) . ?
C31 H31 0.9500 . ?
C32 C33 1.472(5) . ?
C32 H32 0.9500 . ?
C33 C38 1.396(6) . ?
C33 C34 1.397(6) . ?
C34 C35 1.383(6) . ?
C34 H34 0.9500 . ?
C35 C36 1.403(6) . ?
C35 H35 0.9500 . ?
C36 C37 1.381(7) . ?
C36 C39 1.501(6) . ?
C37 C38 1.383(6) . ?
C37 H37 0.9500 . ?
C38 H38 0.9500 . ?
C39 H39A 0.9800 . ?
C39 H39B 0.9800 . ?
C39 H39C 0.9800 . ?
